data_4033324
loop_
_publ_author_name
'Jones, Jason W.'
'Price, Jr, Terry L'
'Huang, Feihe'
'Zakharov, Lev'
'Rheingold, Arnold L.'
'Slebodnick, Carla'
'Gibson, Harry W.'

_publ_section_title
;
 Pseudocryptand Hosts for Paraquats and Diquats.
;
_journal_issue 2
_journal_name_full 'The Journal of organic chemistry'
_journal_page_first 823
_journal_page_last 834
_journal_paper_doi 10.1021/acs.joc.7b02812
_journal_volume 83
_journal_year 2018
_chemical_formula_moiety 'C30 H44 O12, C12 H14 N2, C7 H7 O3 S, F6 P'
_chemical_formula_sum 'C49 H65 F6 N2 O15 P S'
_chemical_formula_weight 1099.06
_space_group_crystal_system orthorhombic
_space_group_IT_number 19
_space_group_name_Hall 'P 2ac 2ab'
_space_group_name_H-M_alt 'P 21 21 21'
_symmetry_space_group_name_Hall 'P 2ac 2ab'
_symmetry_space_group_name_H-M 'P 21 21 21'
_atom_sites_solution_hydrogens geom
_audit_creation_date 2017-10-02
_audit_creation_method
;
Olex2 1.2
(compiled 2017.08.10 svn.r3458 for OlexSys, GUI svn.r5381)
;
_cell_angle_alpha 90.00
_cell_angle_beta 90.00
_cell_angle_gamma 90.00
_cell_formula_units_Z 4
_cell_length_a 10.7404(5)
_cell_length_b 18.6914(10)
_cell_length_c 26.8438(14)
_cell_measurement_reflns_used 8702
_cell_measurement_temperature 218(2)
_cell_measurement_theta_max 24.08
_cell_measurement_theta_min 2.19
_cell_volume 5389.0(5)
_computing_cell_refinement 'Bruker SMART'
_computing_data_collection 'Bruker SMART'
_computing_data_reduction 'Bruker SAINT'
_computing_molecular_graphics 'Olex2 (Dolomanov et al., 2009)'
_computing_publication_material 'Olex2 (Dolomanov et al., 2009)'
_computing_structure_refinement 'ShelXL (Sheldrick, 2015)'
_computing_structure_solution 'SHELXS-97 (Sheldrick, 1990)'
_diffrn_ambient_temperature 218.15
_diffrn_measured_fraction_theta_full 0.995
_diffrn_measured_fraction_theta_max 0.989
_diffrn_measurement_device_type 'CCD area detector'
_diffrn_measurement_method 'phi and omega scans'
_diffrn_radiation_monochromator graphite
_diffrn_radiation_type MoK\a
_diffrn_radiation_wavelength 0.71073
_diffrn_reflns_av_R_equivalents 0.0887
_diffrn_reflns_av_unetI/netI 0.1231
_diffrn_reflns_Laue_measured_fraction_full 0.995
_diffrn_reflns_Laue_measured_fraction_max 0.989
_diffrn_reflns_limit_h_max 14
_diffrn_reflns_limit_h_min -14
_diffrn_reflns_limit_k_max 24
_diffrn_reflns_limit_k_min -24
_diffrn_reflns_limit_l_max 32
_diffrn_reflns_limit_l_min -34
_diffrn_reflns_number 41006
_diffrn_reflns_point_group_measured_fraction_full 0.996
_diffrn_reflns_point_group_measured_fraction_max 0.990
_diffrn_reflns_theta_full 28.000
_diffrn_reflns_theta_max 28.307
_diffrn_reflns_theta_min 1.517
_diffrn_source 'fine-focus sealed tube'
_exptl_absorpt_coefficient_mu 0.177
_exptl_absorpt_correction_type none
_exptl_crystal_colour Yellow
_exptl_crystal_density_diffrn 1.355
_exptl_crystal_density_method 'not measured'
_exptl_crystal_description Block
_exptl_crystal_F_000 2312
_exptl_crystal_size_max 0.30
_exptl_crystal_size_mid 0.10
_exptl_crystal_size_min 0.10
_refine_diff_density_max 0.707
_refine_diff_density_min -0.364
_refine_diff_density_rms 0.093
_refine_ls_abs_structure_details
;
 Refined as an inversion twin.
;
_refine_ls_abs_structure_Flack 0.5(3)
_refine_ls_extinction_method none
_refine_ls_goodness_of_fit_ref 1.098
_refine_ls_hydrogen_treatment constr
_refine_ls_matrix_type full
_refine_ls_number_parameters 673
_refine_ls_number_reflns 13042
_refine_ls_number_restraints 579
_refine_ls_restrained_S_all 1.086
_refine_ls_R_factor_all 0.1818
_refine_ls_R_factor_gt 0.1379
_refine_ls_shift/su_max 0.000
_refine_ls_shift/su_mean 0.000
_refine_ls_structure_factor_coef Fsqd
_refine_ls_weighting_details 'w=1/[\s^2^(Fo^2^)+(0.0916P)^2^+16.1552P] where P=(Fo^2^+2Fc^2^)/3'
_refine_ls_weighting_scheme calc
_refine_ls_wR_factor_gt 0.2740
_refine_ls_wR_factor_ref 0.2986
_reflns_Friedel_coverage 0.819
_reflns_Friedel_fraction_full 0.997
_reflns_Friedel_fraction_max 0.991
_reflns_number_gt 8505
_reflns_number_total 13042
_reflns_threshold_expression >2sigma(I)
_cod_data_source_file jo7b02812_si_003.cif
_cod_data_source_block gib27
_cod_depositor_comments 'Adding full bibliography for 4033323--4033325.cif.'
_cod_database_code 4033324
_shelx_shelxl_version_number 2017/1
_shelx_space_group_comment
;
The symmetry employed for this shelxl refinement is uniquely defined
by the following loop, which should always be used as a source of
symmetry information in preference to the above space-group names.
They are only intended as comments.
;
_olex2_refinement_description
;
1. Twinned data refinement
 Scales: 0.5(3)
 0.5(3)
2. Fixed Uiso
 At 1.2 times of:
  All C(H) groups, All C(H,H) groups
 At 1.5 times of:
  All C(H,H,H) groups, All O(H) groups
3. Uiso/Uaniso restraints and constraints
N1 \\sim C31 \\sim C32 \\sim C33 \\sim C34 \\sim C35 \\sim C36: within 2A with
sigma of 0.01 and sigma for terminal atoms of 0.02
4. Rigid body (RIGU) restrains
 All non-hydrogen atoms
 with sigma for 1-2 distances of 0.004 and sigma for 1-3 distances of 0.004
5.a Secondary CH2 refined with riding coordinates:
 C1(H1A,H1B), C8(H8A,H8B), C9(H9A,H9B), C10(H10A,H10B), C11(H11A,H11B),
 C12(H12A,H12B), C13(H13A,H13B), C14(H14A,H14B), C15(H15A,H15B), C22(H22A,H22B),
  C23(H23A,H23B), C24(H24A,H24B), C25(H25A,H25B), C26(H26A,H26B), C27(H27A,
 H27B), C28(H28A,H28B), C29(H29A,H29B), C30(H30A,H30B)
5.b Aromatic/amide H refined with riding coordinates:
 C3(H3), C5(H5), C7(H7A), C17(H17), C19(H19), C21(H21), C31(H31), C32(H32),
 C34(H34), C35(H35), C37(H37), C38(H38), C40(H40), C41(H41), C43(H43), C44(H44),
  C46(H46), C47(H47)
5.c Idealised Me refined as rotating group:
 C36(H36A,H36B,H36C), C42(H42A,H42B,H42C), C49(H49A,H49B,H49C)
5.d Idealised tetrahedral OH refined as rotating group:
 O1(H1), O7(H7)
;
_olex2_submission_original_sample_id gib27
_olex2_submission_special_instructions 'No special instructions were received'

loop_
_space_group_symop_operation_xyz
'x, y, z'
'-x+1/2, -y, z+1/2'
'-x, y+1/2, -z+1/2'
'x+1/2, -y+1/2, -z'

loop_
_symmetry_equiv_pos_as_xyz
'x, y, z'
'-x+1/2, -y, z+1/2'
'-x, y+1/2, -z+1/2'
'x+1/2, -y+1/2, -z'

loop_
_atom_site_label
_atom_site_type_symbol
_atom_site_fract_x
_atom_site_fract_y
_atom_site_fract_z
_atom_site_U_iso_or_equiv
_atom_site_adp_type
_atom_site_occupancy
_atom_site_site_symmetry_order
_atom_site_calc_flag
_atom_site_refinement_flags_posn
_atom_site_refinement_flags_adp
O1 O 0.6495(13) 0.2562(6) -0.0033(4) 0.100(4) Uani 1 1 d . U
H1 H 0.671162 0.232445 0.021312 0.150 Uiso 1 1 calc GR .
O2 O 0.5492(6) 0.4446(4) 0.1577(2) 0.0398(16) Uani 1 1 d . U
O3 O 0.5726(6) 0.4483(4) 0.2610(2) 0.0457(19) Uani 1 1 d . U
O4 O 0.7417(6) 0.4989(3) 0.3365(2) 0.0299(13) Uani 1 1 d . U
O5 O 0.9916(5) 0.4586(4) 0.3252(2) 0.0322(15) Uani 1 1 d . U
O6 O 1.1526(6) 0.4316(3) 0.2457(2) 0.0341(15) Uani 1 1 d . U
O7 O 1.2710(8) 0.2090(4) 0.0892(3) 0.050(2) Uani 1 1 d . U
H7 H 1.228627 0.220038 0.064477 0.075 Uiso 1 1 calc GR .
O8 O 1.2182(7) 0.4824(3) 0.0792(2) 0.0368(15) Uani 1 1 d . U
O9 O 1.2059(7) 0.5683(4) -0.0131(3) 0.0479(18) Uani 1 1 d . U
O10 O 1.0452(11) 0.6681(7) -0.0593(5) 0.120(5) Uani 1 1 d . U
O11 O 0.7897(8) 0.6525(5) -0.0385(4) 0.069(3) Uani 1 1 d . U
O12 O 0.6375(7) 0.5450(4) -0.0010(3) 0.0432(16) Uani 1 1 d . U
C1 C 0.5340(12) 0.2938(5) 0.0078(4) 0.046(3) Uani 1 1 d . U
H1A H 0.482663 0.264000 0.029729 0.056 Uiso 1 1 calc R .
H1B H 0.487662 0.301399 -0.023201 0.056 Uiso 1 1 calc R .
C2 C 0.5562(7) 0.3634(5) 0.0320(3) 0.0254(17) Uani 1 1 d . U
C3 C 0.5470(8) 0.3674(5) 0.0834(3) 0.0305(19) Uani 1 1 d . U
H3 H 0.531056 0.325787 0.101993 0.037 Uiso 1 1 calc R .
C4 C 0.5612(8) 0.4323(6) 0.1077(3) 0.032(2) Uani 1 1 d . U
C5 C 0.5946(9) 0.4937(6) 0.0806(4) 0.040(2) Uani 1 1 d . U
H5 H 0.606709 0.537773 0.096751 0.048 Uiso 1 1 calc R .
C6 C 0.6093(7) 0.4881(5) 0.0297(3) 0.0296(18) Uani 1 1 d . U
C7 C 0.5898(8) 0.4245(5) 0.0049(4) 0.035(2) Uani 1 1 d . U
H7A H 0.599000 0.422207 -0.029896 0.042 Uiso 1 1 calc R .
C8 C 0.5099(9) 0.3873(5) 0.1881(3) 0.033(2) Uani 1 1 d . U
H8A H 0.578562 0.353514 0.192937 0.039 Uiso 1 1 calc R .
H8B H 0.440862 0.361920 0.172095 0.039 Uiso 1 1 calc R .
C9 C 0.4684(10) 0.4169(7) 0.2377(3) 0.044(3) Uani 1 1 d . U
H9A H 0.402976 0.452723 0.232846 0.053 Uiso 1 1 calc R .
H9B H 0.435058 0.378368 0.258593 0.053 Uiso 1 1 calc R .
C10 C 0.5359(8) 0.4928(6) 0.3014(3) 0.037(2) Uani 1 1 d . U
H10A H 0.513620 0.463373 0.330295 0.044 Uiso 1 1 calc R .
H10B H 0.463282 0.521477 0.292016 0.044 Uiso 1 1 calc R .
C11 C 0.6446(9) 0.5414(5) 0.3143(4) 0.037(2) Uani 1 1 d . U
H11A H 0.675683 0.564816 0.284121 0.044 Uiso 1 1 calc R .
H11B H 0.617462 0.578490 0.337700 0.044 Uiso 1 1 calc R .
C12 C 0.8422(9) 0.5426(5) 0.3521(3) 0.036(2) Uani 1 1 d . U
H12A H 0.816067 0.572996 0.379959 0.043 Uiso 1 1 calc R .
H12B H 0.869213 0.573497 0.324699 0.043 Uiso 1 1 calc R .
C13 C 0.9467(8) 0.4952(5) 0.3680(3) 0.033(2) Uani 1 1 d . U
H13A H 1.013475 0.523814 0.382886 0.040 Uiso 1 1 calc R .
H13B H 0.917363 0.460732 0.392880 0.040 Uiso 1 1 calc R .
C14 C 1.1076(8) 0.4266(6) 0.3332(3) 0.032(2) Uani 1 1 d . U
H14A H 1.103584 0.394248 0.361901 0.038 Uiso 1 1 calc R .
H14B H 1.170769 0.463155 0.339852 0.038 Uiso 1 1 calc R .
C15 C 1.1414(9) 0.3842(5) 0.2856(3) 0.032(2) Uani 1 1 d . U
H15A H 1.220146 0.358710 0.290513 0.038 Uiso 1 1 calc R .
H15B H 1.076404 0.348891 0.278410 0.038 Uiso 1 1 calc R .
C16 C 1.1720(7) 0.4040(5) 0.1994(3) 0.0246(17) Uani 1 1 d . U
C17 C 1.1844(8) 0.4529(5) 0.1612(3) 0.0324(19) Uani 1 1 d . U
H17 H 1.176707 0.502089 0.167997 0.039 Uiso 1 1 calc R .
C18 C 1.2074(6) 0.4307(5) 0.1142(3) 0.0209(15) Uani 1 1 d . U
C19 C 1.2134(8) 0.3576(5) 0.1042(3) 0.0253(17) Uani 1 1 d . U
H19 H 1.224579 0.342064 0.071207 0.030 Uiso 1 1 calc R .
C20 C 1.2035(8) 0.3085(5) 0.1412(3) 0.0281(18) Uani 1 1 d . U
C21 C 1.1837(8) 0.3307(5) 0.1914(3) 0.0288(18) Uani 1 1 d . U
H21 H 1.178680 0.297601 0.217671 0.035 Uiso 1 1 calc R .
C22 C 1.2084(11) 0.2284(5) 0.1320(4) 0.045(3) Uani 1 1 d . U
H22A H 1.248926 0.205471 0.160555 0.054 Uiso 1 1 calc R .
H22B H 1.123078 0.210117 0.130128 0.054 Uiso 1 1 calc R .
C23 C 1.2636(10) 0.4643(5) 0.0309(4) 0.038(2) Uani 1 1 d . U
H23A H 1.197140 0.441362 0.011674 0.046 Uiso 1 1 calc R .
H23B H 1.332376 0.430089 0.034106 0.046 Uiso 1 1 calc R .
C24 C 1.3075(9) 0.5287(5) 0.0043(4) 0.036(2) Uani 1 1 d . U
H24A H 1.357330 0.558340 0.026931 0.043 Uiso 1 1 calc R .
H24B H 1.360305 0.514604 -0.023734 0.043 Uiso 1 1 calc R .
C25 C 1.2442(14) 0.6319(8) -0.0387(5) 0.068(4) Uani 1 1 d . U
H25A H 1.326535 0.624179 -0.053437 0.082 Uiso 1 1 calc R .
H25B H 1.251110 0.671216 -0.014679 0.082 Uiso 1 1 calc R .
C26 C 1.1576(14) 0.6518(8) -0.0773(6) 0.080(5) Uani 1 1 d . U
H26A H 1.190608 0.693125 -0.095506 0.095 Uiso 1 1 calc R .
H26B H 1.149585 0.612095 -0.100987 0.095 Uiso 1 1 calc R .
C27 C 0.9574(16) 0.6886(12) -0.0899(8) 0.132(9) Uani 1 1 d . U
H27A H 0.946033 0.650328 -0.114473 0.158 Uiso 1 1 calc R .
H27B H 0.988623 0.730407 -0.108016 0.158 Uiso 1 1 calc R .
C28 C 0.8378(14) 0.7064(9) -0.0711(6) 0.087(5) Uani 1 1 d . U
H28A H 0.780227 0.713008 -0.099079 0.104 Uiso 1 1 calc R .
H28B H 0.843011 0.751882 -0.053033 0.104 Uiso 1 1 calc R .
C29 C 0.6714(10) 0.6634(7) -0.0199(5) 0.057(3) Uani 1 1 d . U
H29A H 0.610450 0.657417 -0.046766 0.069 Uiso 1 1 calc R .
H29B H 0.664545 0.712464 -0.007375 0.069 Uiso 1 1 calc R .
C30 C 0.6432(14) 0.6130(6) 0.0204(5) 0.063(3) Uani 1 1 d . U
H30A H 0.708365 0.614698 0.045916 0.076 Uiso 1 1 calc R .
H30B H 0.563408 0.625148 0.035993 0.076 Uiso 1 1 calc R .
C33 C 0.8735(8) 0.3960(5) 0.1425(3) 0.0303(18) Uani 1 1 d . U
C39 C 0.8939(7) 0.4191(5) 0.0906(3) 0.0290(18) Uani 1 1 d . U
C31 C 0.8519(9) 0.3047(5) 0.2046(4) 0.038(2) Uani 1 1 d . U
H31 H 0.852020 0.256024 0.213235 0.046 Uiso 1 1 calc R .
C32 C 0.8740(10) 0.3231(5) 0.1556(4) 0.038(2) Uani 1 1 d . U
H32 H 0.889047 0.287700 0.131504 0.046 Uiso 1 1 calc R .
C34 C 0.8547(9) 0.4462(5) 0.1805(4) 0.038(2) Uani 1 1 d . U
H34 H 0.855205 0.495472 0.173359 0.046 Uiso 1 1 calc R .
C35 C 0.8356(9) 0.4230(5) 0.2281(3) 0.036(2) Uani 1 1 d . U
H35 H 0.825537 0.456985 0.253531 0.043 Uiso 1 1 calc R .
N1 N 0.8307(7) 0.3526(4) 0.2399(3) 0.0356(17) Uani 1 1 d . U
C36 C 0.8002(9) 0.3302(6) 0.2922(4) 0.039(2) Uani 1 1 d . U
H36A H 0.710555 0.329407 0.296610 0.059 Uiso 1 1 calc GR .
H36B H 0.836731 0.363863 0.315523 0.059 Uiso 1 1 calc GR .
H36C H 0.833624 0.282780 0.298409 0.059 Uiso 1 1 calc GR .
C37 C 0.9401(10) 0.5090(6) 0.0311(4) 0.041(2) Uani 1 1 d . U
H37 H 0.963400 0.556264 0.023483 0.049 Uiso 1 1 calc R .
C38 C 0.9245(8) 0.4903(5) 0.0788(4) 0.035(2) Uani 1 1 d . U
H38 H 0.933846 0.524473 0.104205 0.042 Uiso 1 1 calc R .
C40 C 0.8805(9) 0.3720(5) 0.0517(3) 0.034(2) Uani 1 1 d . U
H40 H 0.862309 0.323708 0.058008 0.041 Uiso 1 1 calc R .
C41 C 0.8938(9) 0.3956(6) 0.0031(4) 0.036(2) Uani 1 1 d . U
H41 H 0.881568 0.363723 -0.023468 0.044 Uiso 1 1 calc R .
N2 N 0.9236(7) 0.4625(5) -0.0058(3) 0.0398(19) Uani 1 1 d . U
C42 C 0.9348(13) 0.4882(9) -0.0581(4) 0.070(4) Uani 1 1 d . U
H42A H 0.852391 0.495622 -0.071889 0.105 Uiso 1 1 calc GR .
H42B H 0.978777 0.452764 -0.077743 0.105 Uiso 1 1 calc GR .
H42C H 0.980588 0.532920 -0.058602 0.105 Uiso 1 1 calc GR .
S1 S 0.7383(3) 0.13906(18) 0.10024(11) 0.0550(8) Uani 1 1 d . U
O13 O 0.6287(13) 0.1509(11) 0.0701(4) 0.156(7) Uani 1 1 d . U
O14 O 0.830(2) 0.1826(11) 0.0925(6) 0.240(12) Uani 1 1 d . U
O15 O 0.7671(17) 0.0677(6) 0.0915(4) 0.136(6) Uani 1 1 d . U
C43 C 0.5460(15) 0.1823(6) 0.2263(6) 0.073(4) Uani 1 1 d . U
H43 H 0.469488 0.203349 0.234845 0.087 Uiso 1 1 calc R .
C44 C 0.5875(14) 0.1811(7) 0.1755(5) 0.066(3) Uani 1 1 d . U
H44 H 0.540885 0.204376 0.150627 0.079 Uiso 1 1 calc R .
C45 C 0.6941(10) 0.1464(5) 0.1634(4) 0.041(2) Uani 1 1 d . U
C46 C 0.7727(14) 0.1167(6) 0.2011(5) 0.064(3) Uani 1 1 d . U
H46 H 0.847694 0.093861 0.192414 0.076 Uiso 1 1 calc R .
C47 C 0.7373(18) 0.1218(9) 0.2498(5) 0.087(4) Uani 1 1 d . U
H47 H 0.790987 0.105335 0.274901 0.104 Uiso 1 1 calc R .
C48 C 0.622(2) 0.1514(8) 0.2628(5) 0.089(5) Uani 1 1 d . U
C49 C 0.581(3) 0.1451(14) 0.3187(7) 0.190(13) Uani 1 1 d . U
H49A H 0.626764 0.179656 0.338501 0.285 Uiso 1 1 calc GR .
H49B H 0.598701 0.097213 0.330720 0.285 Uiso 1 1 calc GR .
H49C H 0.492543 0.154509 0.321431 0.285 Uiso 1 1 calc GR .
P1 P 0.8687(6) 0.6718(3) 0.1823(2) 0.1026(17) Uani 1 1 d . U
F1 F 0.832(2) 0.6095(8) 0.2183(7) 0.222(8) Uani 1 1 d . U
F2 F 0.9819(13) 0.6243(7) 0.1656(5) 0.158(5) Uani 1 1 d . U
F3 F 0.909(2) 0.7330(8) 0.1480(6) 0.191(6) Uani 1 1 d . U
F4 F 0.7556(13) 0.7172(8) 0.1985(7) 0.203(7) Uani 1 1 d . U
F5 F 0.9542(13) 0.7081(6) 0.2229(5) 0.140(4) Uani 1 1 d . U
F6 F 0.7943(16) 0.6333(9) 0.1418(6) 0.209(7) Uani 1 1 d . U

loop_
_atom_site_aniso_label
_atom_site_aniso_U_11
_atom_site_aniso_U_22
_atom_site_aniso_U_33
_atom_site_aniso_U_23
_atom_site_aniso_U_13
_atom_site_aniso_U_12
O1 0.148(10) 0.080(8) 0.071(7) -0.006(6) 0.035(7) 0.046(7)
O2 0.046(4) 0.046(4) 0.026(3) -0.008(3) -0.005(3) -0.013(3)
O3 0.029(3) 0.073(5) 0.035(4) -0.015(3) -0.010(3) 0.019(3)
O4 0.037(3) 0.024(3) 0.028(3) -0.010(3) -0.007(3) 0.000(3)
O5 0.027(3) 0.053(4) 0.017(3) -0.012(3) -0.006(2) 0.015(3)
O6 0.051(4) 0.028(3) 0.023(3) 0.001(3) 0.009(3) 0.012(3)
O7 0.073(5) 0.033(4) 0.044(4) -0.014(3) 0.007(4) 0.009(4)
O8 0.057(4) 0.025(3) 0.029(3) -0.003(3) -0.002(3) -0.009(3)
O9 0.051(4) 0.045(4) 0.047(4) 0.016(3) -0.001(3) 0.003(3)
O10 0.084(6) 0.137(11) 0.138(10) 0.103(9) 0.044(6) 0.057(7)
O11 0.061(5) 0.061(6) 0.085(6) 0.027(5) 0.018(5) 0.002(4)
O12 0.053(4) 0.038(4) 0.039(4) -0.005(3) -0.004(3) -0.005(3)
C1 0.079(7) 0.030(5) 0.030(5) 0.003(4) -0.018(5) 0.010(5)
C2 0.016(3) 0.032(4) 0.028(4) -0.005(3) -0.002(3) 0.009(3)
C3 0.028(4) 0.034(5) 0.030(4) 0.003(4) -0.008(4) 0.014(4)
C4 0.023(4) 0.051(5) 0.023(4) -0.003(4) -0.001(3) -0.007(4)
C5 0.036(5) 0.048(6) 0.036(4) -0.003(4) -0.003(4) -0.021(5)
C6 0.017(4) 0.035(4) 0.036(4) -0.002(3) -0.007(3) -0.011(4)
C7 0.030(4) 0.039(5) 0.035(5) -0.003(4) 0.004(4) -0.009(4)
C8 0.034(5) 0.035(5) 0.029(5) 0.000(4) -0.007(4) 0.000(4)
C9 0.040(5) 0.074(8) 0.019(4) -0.001(4) 0.000(4) -0.007(5)
C10 0.016(4) 0.064(7) 0.030(5) -0.006(4) 0.005(3) 0.008(4)
C11 0.050(5) 0.029(5) 0.033(5) -0.001(4) -0.005(4) 0.008(4)
C12 0.052(5) 0.029(5) 0.026(5) -0.015(4) 0.006(4) -0.002(4)
C13 0.033(4) 0.042(6) 0.025(4) -0.014(4) 0.010(3) -0.018(4)
C14 0.025(4) 0.049(6) 0.022(4) -0.013(4) -0.011(3) 0.002(4)
C15 0.038(5) 0.022(5) 0.035(4) -0.012(3) 0.007(4) -0.007(4)
C16 0.022(4) 0.025(4) 0.026(4) -0.013(3) -0.001(3) 0.008(3)
C17 0.034(5) 0.028(5) 0.035(4) -0.010(3) 0.000(4) 0.011(4)
C18 0.006(3) 0.026(4) 0.030(4) -0.006(3) -0.006(3) 0.002(3)
C19 0.032(4) 0.027(4) 0.017(4) -0.015(3) -0.009(3) 0.010(4)
C20 0.019(4) 0.032(4) 0.034(4) -0.003(3) -0.006(3) 0.012(3)
C21 0.034(5) 0.027(4) 0.026(4) -0.002(3) -0.003(3) -0.003(4)
C22 0.065(7) 0.030(5) 0.040(6) -0.005(4) 0.009(5) 0.001(5)
C23 0.057(6) 0.018(4) 0.039(5) -0.007(4) 0.003(4) -0.001(4)
C24 0.042(5) 0.033(5) 0.033(5) -0.002(4) 0.010(4) 0.012(4)
C25 0.080(8) 0.065(8) 0.061(8) 0.028(6) 0.004(6) -0.012(7)
C26 0.088(8) 0.068(9) 0.083(9) 0.054(8) 0.027(7) 0.028(8)
C27 0.084(9) 0.155(18) 0.156(17) 0.120(16) 0.045(9) 0.047(12)
C28 0.080(9) 0.082(11) 0.097(12) 0.044(9) 0.024(8) 0.018(8)
C29 0.042(5) 0.041(6) 0.089(9) 0.004(6) -0.006(5) -0.001(5)
C30 0.094(10) 0.042(6) 0.053(7) -0.015(5) 0.010(6) -0.012(7)
C33 0.029(4) 0.031(4) 0.031(4) -0.017(3) -0.008(3) 0.009(4)
C39 0.018(4) 0.036(5) 0.032(4) -0.003(3) -0.005(3) 0.005(3)
C31 0.044(5) 0.028(4) 0.044(4) -0.004(4) -0.019(4) -0.010(4)
C32 0.050(5) 0.028(4) 0.037(4) -0.019(4) -0.009(4) 0.011(4)
C34 0.051(5) 0.030(4) 0.034(4) -0.018(4) -0.008(4) 0.003(4)
C35 0.046(5) 0.031(4) 0.029(4) -0.023(3) -0.016(4) -0.003(4)
N1 0.041(4) 0.030(4) 0.035(4) -0.004(3) -0.013(3) -0.004(3)
C36 0.038(5) 0.037(6) 0.043(5) -0.005(4) -0.002(4) -0.010(4)
C37 0.047(6) 0.037(5) 0.039(5) -0.004(4) -0.001(4) -0.007(5)
C38 0.029(4) 0.037(5) 0.037(4) -0.017(4) -0.005(4) -0.006(4)
C40 0.037(5) 0.028(5) 0.037(4) -0.009(4) -0.012(4) 0.004(4)
C41 0.037(5) 0.043(5) 0.029(4) -0.013(4) -0.008(4) 0.004(4)
N2 0.041(4) 0.043(4) 0.035(4) -0.006(3) 0.002(3) 0.009(4)
C42 0.070(8) 0.104(12) 0.035(6) 0.006(6) 0.000(6) 0.012(8)
S1 0.0667(19) 0.0499(18) 0.0486(17) 0.0030(14) 0.0090(14) 0.0001(16)
O13 0.124(9) 0.28(2) 0.064(7) 0.019(10) -0.009(7) 0.092(12)
O14 0.313(19) 0.274(18) 0.132(11) -0.156(13) 0.144(12) -0.258(17)
O15 0.262(17) 0.088(7) 0.056(6) -0.030(6) -0.021(9) 0.058(9)
C43 0.097(9) 0.033(7) 0.089(8) -0.010(6) 0.059(7) -0.028(6)
C44 0.089(8) 0.044(7) 0.064(7) -0.016(6) 0.017(6) 0.008(6)
C45 0.048(5) 0.028(5) 0.046(5) 0.001(4) 0.009(4) -0.017(4)
C46 0.096(9) 0.042(7) 0.054(6) -0.011(5) -0.023(6) -0.025(6)
C47 0.134(11) 0.087(11) 0.039(6) -0.020(6) -0.028(7) -0.041(9)
C48 0.173(14) 0.045(8) 0.049(7) -0.017(6) 0.027(8) -0.040(8)
C49 0.37(4) 0.15(2) 0.050(9) -0.035(12) 0.076(16) -0.03(2)
P1 0.152(5) 0.057(2) 0.099(4) -0.038(2) 0.003(3) -0.004(3)
F1 0.34(2) 0.107(9) 0.218(14) -0.014(9) 0.121(14) -0.069(11)
F2 0.175(10) 0.135(10) 0.164(12) -0.074(9) 0.029(9) 0.010(8)
F3 0.289(19) 0.146(11) 0.139(11) 0.021(9) 0.020(11) -0.022(11)
F4 0.118(9) 0.140(10) 0.35(2) -0.143(12) 0.017(10) -0.023(7)
F5 0.160(10) 0.104(8) 0.156(10) -0.049(7) -0.046(8) 0.012(8)
F6 0.214(14) 0.194(14) 0.220(13) -0.147(11) -0.082(12) 0.015(11)

loop_
_atom_type_symbol
_atom_type_description
_atom_type_scat_dispersion_real
_atom_type_scat_dispersion_imag
_atom_type_scat_source
C C 0.0033 0.0016 'International Tables Vol C Tables 4.2.6.8 and 6.1.1.4'
H H 0.0000 0.0000 'International Tables Vol C Tables 4.2.6.8 and 6.1.1.4'
F F 0.0171 0.0103 'International Tables Vol C Tables 4.2.6.8 and 6.1.1.4'
N N 0.0061 0.0033 'International Tables Vol C Tables 4.2.6.8 and 6.1.1.4'
O O 0.0106 0.0060 'International Tables Vol C Tables 4.2.6.8 and 6.1.1.4'
P P 0.1023 0.0942 'International Tables Vol C Tables 4.2.6.8 and 6.1.1.4'
S S 0.1246 0.1234 'International Tables Vol C Tables 4.2.6.8 and 6.1.1.4'

loop_
_geom_angle_atom_site_label_1
_geom_angle_atom_site_label_2
_geom_angle_atom_site_label_3
_geom_angle
C4 O2 C8 117.9(8)
C9 O3 C10 111.2(7)
C12 O4 C11 110.9(7)
C14 O5 C13 112.6(6)
C16 O6 C15 118.3(7)
C18 O8 C23 119.4(7)
C24 O9 C25 112.1(9)
C27 O10 C26 119.4(14)
C29 O11 C28 116.7(10)
C6 O12 C30 117.7(8)
O1 C1 C2 112.3(10)
C3 C2 C1 118.4(9)
C3 C2 C7 119.4(9)
C7 C2 C1 122.2(8)
C2 C3 C4 120.6(9)
O2 C4 C3 126.8(9)
O2 C4 C5 113.3(9)
C3 C4 C5 119.9(8)
C6 C5 C4 118.7(9)
C5 C6 O12 123.9(9)
C5 C6 C7 121.9(9)
C7 C6 O12 114.1(8)
C6 C7 C2 119.4(9)
O2 C8 C9 108.7(8)
O3 C9 C8 108.0(8)
O3 C10 C11 108.1(7)
O4 C11 C10 108.7(8)
O4 C12 C13 108.4(7)
O5 C13 C12 108.1(7)
O5 C14 C15 107.6(6)
O6 C15 C14 109.3(7)
O6 C16 C17 116.2(8)
O6 C16 C21 121.8(8)
C17 C16 C21 122.0(8)
C18 C17 C16 120.4(9)
O8 C18 C19 124.1(7)
C17 C18 O8 116.4(8)
C17 C18 C19 119.4(8)
C20 C19 C18 121.2(8)
C19 C20 C21 120.5(8)
C19 C20 C22 123.0(8)
C21 C20 C22 116.5(8)
C16 C21 C20 116.4(8)
O7 C22 C20 114.4(8)
O8 C23 C24 110.7(7)
O9 C24 C23 110.2(8)
O9 C25 C26 111.9(11)
O10 C26 C25 112.4(13)
O10 C27 C28 119.9(17)
C27 C28 O11 112.2(13)
O11 C29 C30 111.3(11)
O12 C30 C29 106.8(10)
C32 C33 C39 121.3(8)
C34 C33 C39 120.9(9)
C34 C33 C32 117.8(9)
C38 C39 C33 121.7(8)
C40 C39 C33 121.1(9)
C40 C39 C38 117.2(9)
N1 C31 C32 123.0(9)
C31 C32 C33 118.7(9)
C35 C34 C33 119.3(9)
N1 C35 C34 122.4(8)
C31 N1 C35 118.8(9)
C31 N1 C36 121.3(9)
C35 N1 C36 119.9(8)
N2 C37 C38 121.7(10)
C37 C38 C39 119.6(9)
C39 C40 C41 120.2(9)
N2 C41 C40 120.1(9)
C37 N2 C42 118.8(10)
C41 N2 C37 121.2(9)
C41 N2 C42 120.0(10)
O13 S1 C45 107.8(6)
O14 S1 O13 115.8(14)
O14 S1 O15 113.9(13)
O14 S1 C45 108.0(6)
O15 S1 O13 103.6(10)
O15 S1 C45 107.2(6)
C48 C43 C44 118.6(14)
C45 C44 C43 119.7(14)
C44 C45 S1 119.5(10)
C44 C45 C46 121.2(12)
C46 C45 S1 119.3(9)
C47 C46 C45 119.0(15)
C46 C47 C48 120.9(15)
C43 C48 C49 123(2)
C47 C48 C43 120.2(13)
C47 C48 C49 117(2)
F1 P1 F2 87.1(9)
F1 P1 F5 92.2(10)
F2 P1 F5 89.4(8)
F3 P1 F1 177.7(13)
F3 P1 F2 91.7(10)
F3 P1 F4 89.1(10)
F3 P1 F5 85.9(9)
F4 P1 F1 92.1(11)
F4 P1 F2 178.8(8)
F4 P1 F5 91.5(7)
F6 P1 F1 87.6(11)
F6 P1 F2 86.3(8)
F6 P1 F3 94.3(11)
F6 P1 F4 92.7(9)
F6 P1 F5 175.8(9)

loop_
_geom_bond_atom_site_label_1
_geom_bond_atom_site_label_2
_geom_bond_distance
O1 C1 1.457(15)
O2 C4 1.367(10)
O2 C8 1.411(11)
O3 C9 1.410(12)
O3 C10 1.422(11)
O4 C11 1.440(11)
O4 C12 1.417(11)
O5 C13 1.421(10)
O5 C14 1.400(10)
O6 C15 1.393(11)
O6 C16 1.362(10)
O7 C22 1.380(12)
O8 C18 1.355(10)
O8 C23 1.425(11)
O9 C24 1.398(11)
O9 C25 1.433(13)
O10 C26 1.336(17)
O10 C27 1.31(2)
O11 C28 1.431(16)
O11 C29 1.380(14)
O12 C6 1.380(12)
O12 C30 1.398(13)
C1 C2 1.473(13)
C2 C3 1.387(12)
C2 C7 1.402(13)
C3 C4 1.386(13)
C4 C5 1.406(14)
C5 C6 1.377(14)
C6 C7 1.378(13)
C8 C9 1.509(13)
C10 C11 1.518(14)
C12 C13 1.491(14)
C14 C15 1.547(12)
C16 C17 1.379(13)
C16 C21 1.393(12)
C17 C18 1.352(12)
C18 C19 1.394(12)
C19 C20 1.357(13)
C20 C21 1.424(12)
C20 C22 1.518(14)
C23 C24 1.477(13)
C25 C26 1.442(19)
C27 C28 1.42(2)
C29 C30 1.466(17)
C33 C39 1.473(13)
C33 C32 1.407(14)
C33 C34 1.402(12)
C39 C38 1.407(14)
C39 C40 1.374(12)
C31 C32 1.379(14)
C31 N1 1.323(12)
C34 C35 1.363(14)
C35 N1 1.355(13)
N1 C36 1.502(13)
C37 C38 1.338(14)
C37 N2 1.330(13)
C40 C41 1.382(14)
C41 N2 1.313(13)
N2 C42 1.487(14)
S1 O13 1.446(13)
S1 O14 1.299(12)
S1 O15 1.389(11)
S1 C45 1.767(11)
C43 C44 1.435(18)
C43 C48 1.40(2)
C44 C45 1.356(16)
C45 C46 1.429(16)
C46 C47 1.365(19)
C47 C48 1.40(2)
C48 C49 1.57(2)
P1 F1 1.564(15)
P1 F2 1.571(13)
P1 F3 1.532(15)
P1 F4 1.545(14)
P1 F5 1.578(12)
P1 F6 1.529(13)

loop_
_geom_hbond_atom_site_label_D
_geom_hbond_atom_site_label_H
_geom_hbond_atom_site_label_A
_geom_hbond_distance_DH
_geom_hbond_distance_HA
_geom_hbond_distance_DA
_geom_hbond_angle_DHA
_geom_hbond_site_symmetry_A
_geom_hbond_publ_flag
O1 H1 O13 0.83 2.06 2.79(2) 147.1 . yes
O7 H7 O1 0.83 1.90 2.727(14) 173.1 4 yes
C32 H32 O14 0.94 2.31 3.160(15) 149.7 . yes

loop_
_geom_torsion_atom_site_label_1
_geom_torsion_atom_site_label_2
_geom_torsion_atom_site_label_3
_geom_torsion_atom_site_label_4
_geom_torsion
O1 C1 C2 C3 -97.8(11)
O1 C1 C2 C7 80.1(11)
O2 C4 C5 C6 -179.9(8)
O2 C8 C9 O3 -63.8(10)
O3 C10 C11 O4 -70.0(10)
O4 C12 C13 O5 66.7(9)
O5 C14 C15 O6 62.7(10)
O6 C16 C17 C18 178.1(8)
O6 C16 C21 C20 179.8(7)
O8 C18 C19 C20 179.1(7)
O8 C23 C24 O9 -76.2(11)
O9 C25 C26 O10 63.3(18)
O10 C27 C28 O11 -50(3)
O11 C29 C30 O12 -67.0(14)
O12 C6 C7 C2 -177.8(8)
C1 C2 C3 C4 -176.9(8)
C1 C2 C7 C6 180.0(9)
C2 C3 C4 O2 176.9(8)
C2 C3 C4 C5 -4.9(13)
C3 C2 C7 C6 -2.1(13)
C3 C4 C5 C6 1.7(14)
C4 O2 C8 C9 -164.2(8)
C4 C5 C6 O12 177.6(8)
C4 C5 C6 C7 1.3(14)
C5 C6 C7 C2 -1.1(14)
C6 O12 C30 C29 -178.7(9)
C7 C2 C3 C4 5.1(12)
C8 O2 C4 C3 -4.8(13)
C8 O2 C4 C5 176.9(8)
C9 O3 C10 C11 -163.1(9)
C10 O3 C9 C8 165.1(8)
C11 O4 C12 C13 -172.1(7)
C12 O4 C11 C10 -176.2(7)
C13 O5 C14 C15 175.9(8)
C14 O5 C13 C12 165.3(8)
C15 O6 C16 C17 -179.0(8)
C15 O6 C16 C21 -1.5(12)
C16 O6 C15 C14 -174.7(7)
C16 C17 C18 O8 -179.9(7)
C16 C17 C18 C19 2.7(12)
C17 C16 C21 C20 -2.7(12)
C17 C18 C19 C20 -3.7(12)
C18 O8 C23 C24 -161.2(8)
C18 C19 C20 C21 1.5(12)
C18 C19 C20 C22 179.5(8)
C19 C20 C21 C16 1.7(12)
C19 C20 C22 O7 24.5(14)
C21 C16 C17 C18 0.6(13)
C21 C20 C22 O7 -157.4(9)
C22 C20 C21 C16 -176.5(8)
C23 O8 C18 C17 169.1(8)
C23 O8 C18 C19 -13.7(12)
C24 O9 C25 C26 149.4(11)
C25 O9 C24 C23 179.3(9)
C26 O10 C27 C28 -179.6(19)
C27 O10 C26 C25 178.6(17)
C28 O11 C29 C30 -168.2(13)
C29 O11 C28 C27 -177.3(17)
C30 O12 C6 C5 -4.5(14)
C30 O12 C6 C7 172.1(10)
C33 C39 C38 C37 -178.9(9)
C33 C39 C40 C41 176.7(8)
C33 C34 C35 N1 -1.9(15)
C39 C33 C32 C31 -178.8(8)
C39 C33 C34 C35 179.8(9)
C39 C40 C41 N2 2.4(14)
C32 C33 C39 C38 -163.8(9)
C32 C33 C39 C40 17.9(13)
C32 C33 C34 C35 -1.2(14)
C32 C31 N1 C35 -2.7(14)
C32 C31 N1 C36 176.6(9)
C34 C33 C39 C38 15.2(13)
C34 C33 C39 C40 -163.1(9)
C34 C33 C32 C31 2.2(14)
C34 C35 N1 C31 3.8(14)
C34 C35 N1 C36 -175.6(9)
N1 C31 C32 C33 -0.2(15)
C38 C39 C40 C41 -1.7(13)
C38 C37 N2 C41 -1.6(15)
C38 C37 N2 C42 176.2(10)
C40 C39 C38 C37 -0.5(13)
C40 C41 N2 C37 -0.8(14)
C40 C41 N2 C42 -178.5(9)
N2 C37 C38 C39 2.2(15)
S1 C45 C46 C47 -179.2(10)
O13 S1 C45 C44 -19.7(13)
O13 S1 C45 C46 161.3(11)
O14 S1 C45 C44 106.1(16)
O14 S1 C45 C46 -72.9(16)
O15 S1 C45 C44 -130.7(12)
O15 S1 C45 C46 50.3(12)
C43 C44 C45 S1 175.0(9)
C43 C44 C45 C46 -6.1(17)
C44 C43 C48 C47 2(2)
C44 C43 C48 C49 -175.6(15)
C44 C45 C46 C47 1.8(17)
C45 C46 C47 C48 4.3(19)
C46 C47 C48 C43 -6(2)
C46 C47 C48 C49 171.4(16)
C48 C43 C44 C45 4.3(19)

loop_
_smtbx_masks_void_nr
_smtbx_masks_void_average_x
_smtbx_masks_void_average_y
_smtbx_masks_void_average_z
_smtbx_masks_void_volume
_smtbx_masks_void_count_electrons
1 -0.032 0.050 0.253 9.3 0.0
2 -0.071 0.183 0.425 92.1 11.4
3 0.001 0.180 0.187 8.5 0.0
4 -0.043 0.202 0.688 19.2 0.9
5 -0.117 0.440 0.705 9.2 0.3
6 0.032 0.550 0.247 9.3 0.0
7 0.071 0.683 0.075 92.1 11.4
8 -0.001 0.680 0.313 8.5 0.0
9 0.043 0.702 0.812 19.2 0.9
10 0.117 0.940 0.795 9.2 0.3
11 0.429 0.317 0.575 92.1 11.4
12 0.571 0.817 0.925 92.1 11.4
13 0.383 0.060 0.295 9.2 0.3
14 0.457 0.298 0.312 19.2 0.9
15 0.468 0.450 0.747 9.3 0.0
16 0.543 0.798 0.188 19.2 0.9
17 0.501 0.320 0.813 8.5 0.0
18 0.499 0.820 0.687 8.5 0.0
19 0.532 0.950 0.753 9.3 0.0
20 0.617 0.560 0.205 9.2 0.3

loop_
_twin_individual_id
_twin_individual_mass_fraction_refined
1 0.5(3)
2 0.5(3)
